data_7119651
loop_
_publ_author_name
'U. B. Rao Khandavilli'
'Matteo Lusi'
'Balakrishna R. Bhogala'
'Anita R. Maguire'
'Matthias Stein'
'Simon E. Lawrence'

_publ_section_title
;
 Diversity in a simple co-crystal: racemic and kryptoracemic behaviour
;
_journal_name_full Chem.Commun.
_journal_page_first 8309
_journal_page_last 8312
_journal_paper_doi 10.1039/C6CC04148E
_journal_volume 52
_journal_year 2016
_chemical_absolute_configuration unk
_chemical_formula_sum 'C18 H21 N O4'
_chemical_formula_weight 315.36
_chemical_name_systematic
;
 ?
;
_space_group_crystal_system monoclinic
_space_group_IT_number 4
_space_group_name_Hall 'P 2yb'
_space_group_name_H-M_alt 'P 1 21 1'
_symmetry_space_group_name_Hall 'P 2yb'
_symmetry_space_group_name_H-M 'P 1 21 1'
_atom_sites_solution_hydrogens geom
_audit_creation_method SHELXL-2014
_audit_update_record
;
2016-05-16 deposited with the CCDC.
2016-06-08 downloaded from the CCDC.
;
_cell_angle_alpha 90
_cell_angle_beta 93.913(11)
_cell_angle_gamma 90
_cell_formula_units_Z 8
_cell_length_a 9.882(4)
_cell_length_b 20.953(8)
_cell_length_c 16.215(6)
_cell_measurement_reflns_used 3281
_cell_measurement_temperature 173(2)
_cell_measurement_theta_max 20
_cell_measurement_theta_min 3
_cell_volume 3350(2)
_computing_structure_refinement 'SHELXL-2014 (Sheldrick, 2014)'
_diffrn_ambient_temperature 173(2)
_diffrn_measured_fraction_theta_full 0.871
_diffrn_measured_fraction_theta_max 0.843
_diffrn_measurement_device_type 'Bruker D8 Quest'
_diffrn_radiation_type MoK\a
_diffrn_radiation_wavelength 0.71073
_diffrn_reflns_av_R_equivalents 0.0916
_diffrn_reflns_av_unetI/netI 0.1597
_diffrn_reflns_Laue_measured_fraction_max 0.843
_diffrn_reflns_limit_h_max 12
_diffrn_reflns_limit_h_min -12
_diffrn_reflns_limit_k_max 27
_diffrn_reflns_limit_k_min -25
_diffrn_reflns_limit_l_max 21
_diffrn_reflns_limit_l_min -20
_diffrn_reflns_number 21286
_diffrn_reflns_point_group_measured_fraction_max 0.644
_diffrn_reflns_theta_full 25.242
_diffrn_reflns_theta_max 27.699
_diffrn_reflns_theta_min 2.675
_exptl_absorpt_coefficient_mu 0.088
_exptl_absorpt_correction_T_max 0.7456
_exptl_absorpt_correction_T_min 0.4205
_exptl_absorpt_correction_type multi-scan
_exptl_absorpt_process_details sadabs
_exptl_crystal_colour colourless
_exptl_crystal_density_diffrn 1.251
_exptl_crystal_description needle
_exptl_crystal_F_000 1344
_exptl_crystal_size_max 0.2
_exptl_crystal_size_mid 0.1
_exptl_crystal_size_min 0.05
_refine_diff_density_max 0.440
_refine_diff_density_min -0.499
_refine_diff_density_rms 0.105
_refine_ls_abs_structure_details
;
 Flack x determined using 1578 quotients [(I+)-(I-)]/[(I+)+(I-)]
 (Parsons, Flack and Wagner, Acta Cryst. B69 (2013) 249-259).
;
_refine_ls_abs_structure_Flack 0.7(10)
_refine_ls_extinction_coef .
_refine_ls_extinction_method none
_refine_ls_goodness_of_fit_ref 1.028
_refine_ls_hydrogen_treatment constr
_refine_ls_matrix_type full
_refine_ls_number_parameters 845
_refine_ls_number_reflns 10125
_refine_ls_number_restraints 19
_refine_ls_restrained_S_all 1.027
_refine_ls_R_factor_all 0.1735
_refine_ls_R_factor_gt 0.1089
_refine_ls_shift/su_max 0.000
_refine_ls_shift/su_mean 0.000
_refine_ls_structure_factor_coef Fsqd
_refine_ls_weighting_details 'w=1/[\s^2^(Fo^2^)+(0.1409P)^2^+8.3710P] where P=(Fo^2^+2Fc^2^)/3'
_refine_ls_weighting_scheme calc
_refine_ls_wR_factor_gt 0.2653
_refine_ls_wR_factor_ref 0.3014
_reflns_Friedel_coverage 0.488
_reflns_Friedel_fraction_full 0.498
_reflns_Friedel_fraction_max 0.435
_reflns_number_gt 6088
_reflns_number_total 10125
_reflns_threshold_expression 'I > 2\s(I)'
_cod_data_source_file c6cc04148e2.cif
_cod_data_source_block Form_II
_cod_database_code 7119651
_shelx_space_group_comment
;
The symmetry employed for this shelxl refinement is uniquely defined
by the following loop, which should always be used as a source of
symmetry information in preference to the above space-group names.
They are only intended as comments.
;
_shelxl_version_number 2014-3

loop_
_space_group_symop_operation_xyz
'x, y, z'
'-x, y+1/2, -z'

loop_
_atom_site_label
_atom_site_type_symbol
_atom_site_fract_x
_atom_site_fract_y
_atom_site_fract_z
_atom_site_U_iso_or_equiv
_atom_site_adp_type
_atom_site_occupancy
_atom_site_site_symmetry_order
_atom_site_calc_flag
_atom_site_refinement_flags_posn
_atom_site_refinement_flags_adp
_atom_site_refinement_flags_occupancy
_atom_site_disorder_assembly
_atom_site_disorder_group
O1 O 0.1178(9) 0.5650(4) 0.9006(5) 0.036(2) Uani 1 1 d . . . . .
H1 H 0.1142 0.5287 0.8785 0.043 Uiso 1 1 calc R U . . .
O2 O 0.3019(8) 0.5790(3) 0.8283(5) 0.0286(18) Uani 1 1 d . . . . .
O3 O 0.3580(9) 0.6935(4) 0.7793(5) 0.039(2) Uani 1 1 d . . . . .
H3 H 0.3877 0.6578 0.7957 0.047 Uiso 1 1 calc R U . . .
O4 O 0.1524(8) 0.4422(3) 0.8952(5) 0.0241(17) Uani 1 1 d . . . . .
O5 O 0.6190(9) 0.2756(4) 0.8979(5) 0.036(2) Uani 1 1 d . . . . .
H5 H 0.6502 0.3127 0.9042 0.043 Uiso 1 1 calc R U . . .
O6 O 0.8193(8) 0.2575(4) 0.8465(5) 0.0278(18) Uani 1 1 d . . . . .
O7 O 0.9048(9) 0.1409(4) 0.8389(6) 0.040(2) Uani 1 1 d . . . . .
H7 H 0.9057 0.1807 0.8326 0.048 Uiso 1 1 calc R U . . .
O8 O 0.6484(7) 0.3978(3) 0.8742(4) 0.0210(17) Uani 1 1 d . . . . .
O9 O 0.5924(8) 0.4356(3) 0.6365(5) 0.0276(18) Uani 1 1 d . . . . .
H9 H 0.6170 0.4730 0.6259 0.033 Uiso 1 1 calc R U . . .
O10 O 0.8124(8) 0.4136(4) 0.6255(5) 0.0278(18) Uani 1 1 d . . . . .
O11 O 0.8789(9) 0.2937(4) 0.6081(6) 0.043(2) Uani 1 1 d . . . . .
H11 H 0.8938 0.3331 0.6114 0.052 Uiso 1 1 calc R U . . .
O12 O 0.6402(7) 0.5550(3) 0.5887(4) 0.0217(17) Uani 1 1 d . . . . .
O13 O 0.0881(8) 0.7211(3) 0.6244(5) 0.0282(18) Uani 1 1 d . . . . .
H13 H 0.1085 0.6838 0.6110 0.034 Uiso 1 1 calc R U . . .
O14 O 0.2920(9) 0.7444(3) 0.5814(5) 0.0302(19) Uani 1 1 d . . . . .
O15 O 0.3512(9) 0.8608(3) 0.5445(5) 0.033(2) Uani 1 1 d . . . . .
H15 H 0.3573 0.8209 0.5408 0.039 Uiso 1 1 calc R U . . .
O16 O 0.1452(7) 0.6023(3) 0.5943(5) 0.0227(17) Uani 1 1 d . . . . .
N1 N 0.3731(9) 0.4457(4) 0.8689(5) 0.024(2) Uani 1 1 d . . . . .
H1A H 0.3638 0.4846 0.8490 0.029 Uiso 1 1 calc R U . . .
H1B H 0.4527 0.4267 0.8703 0.029 Uiso 1 1 calc R U . . .
N2 N 0.8726(9) 0.3937(4) 0.8573(5) 0.022(2) Uani 1 1 d . . . . .
H2A H 0.8658 0.3556 0.8346 0.026 Uiso 1 1 calc R U . . .
H2B H 0.9521 0.4126 0.8638 0.026 Uiso 1 1 calc R U . . .
N3 N 0.8648(9) 0.5504(4) 0.6061(5) 0.022(2) Uani 1 1 d . . . . .
H3A H 0.8622 0.5122 0.6285 0.027 Uiso 1 1 calc R U . . .
H3B H 0.9433 0.5691 0.6003 0.027 Uiso 1 1 calc R U . . .
N4 N 0.3708(9) 0.6104(4) 0.6102(5) 0.024(2) Uani 1 1 d . . . . .
H4A H 0.3671 0.6512 0.6228 0.028 Uiso 1 1 calc R U . . .
H4B H 0.4499 0.5912 0.6088 0.028 Uiso 1 1 calc R U . . .
C1 C 0.2081(12) 0.6006(5) 0.8648(6) 0.023(3) Uani 1 1 d . . . . .
C2 C 0.1830(11) 0.6705(5) 0.8726(6) 0.021(2) Uani 1 1 d . . . . .
C3 C 0.2604(12) 0.7129(5) 0.8275(7) 0.026(3) Uani 1 1 d . . . . .
C4 C 0.2349(13) 0.7775(5) 0.8333(7) 0.034(3) Uani 1 1 d . . . . .
H4 H 0.2827 0.8067 0.8012 0.041 Uiso 1 1 calc R U . . .
C5 C 0.1413(14) 0.7999(6) 0.8849(7) 0.038(3) Uani 1 1 d . . . . .
H2 H 0.1276 0.8446 0.8900 0.045 Uiso 1 1 calc R U . . .
C6 C 0.0672(15) 0.7584(6) 0.9295(8) 0.042(3) Uani 1 1 d . . . . .
H6 H 0.0009 0.7741 0.9641 0.050 Uiso 1 1 calc R U . . .
C7 C 0.0895(13) 0.6939(6) 0.9236(6) 0.031(3) Uani 1 1 d . . . . .
H8 H 0.0396 0.6651 0.9552 0.037 Uiso 1 1 calc R U . . .
C8 C 0.2662(11) 0.4153(5) 0.8971(6) 0.021(2) Uani 1 1 d . . . . .
C9 C 0.2849(11) 0.3484(5) 0.9293(6) 0.021(2) Uani 1 1 d . . . . .
H10 H 0.3750 0.3328 0.9131 0.025 Uiso 1 1 calc R U . . .
C10 C 0.2890(11) 0.3497(4) 1.0256(6) 0.018(2) Uani 1 1 d . . . . .
C11 C 0.1929(13) 0.3789(5) 1.0654(6) 0.029(3) Uani 1 1 d . . . . .
H17 H 0.1240 0.4018 1.0343 0.035 Uiso 1 1 calc R U . . .
C12 C 0.1901(13) 0.3770(5) 1.1540(7) 0.032(3) Uani 1 1 d . . . . .
H12 H 0.1204 0.3975 1.1816 0.038 Uiso 1 1 calc R U . . .
C13 C 0.2957(14) 0.3432(6) 1.1981(7) 0.037(3) Uani 1 1 d . . . . .
H18 H 0.2997 0.3413 1.2567 0.044 Uiso 1 1 calc R U . . .
C14 C 0.3914(13) 0.3134(5) 1.1556(7) 0.033(3) Uani 1 1 d . . . . .
H14 H 0.4605 0.2895 1.1852 0.039 Uiso 1 1 calc R U . . .
C15 C 0.3908(12) 0.3170(5) 1.0699(7) 0.026(3) Uani 1 1 d . . . . .
H19 H 0.4606 0.2969 1.0419 0.031 Uiso 1 1 calc R U . . .
C16 C 0.1766(13) 0.3027(5) 0.8925(6) 0.024(3) Uani 1 1 d . . . . .
H16 H 0.0874 0.3161 0.9126 0.029 Uiso 1 1 calc R U . . .
C17 C 0.2030(14) 0.2340(5) 0.9196(7) 0.034(3) Uani 1 1 d . . . . .
H17A H 0.2896 0.2197 0.9001 0.052 Uiso 1 1 calc R U . . .
H17B H 0.1297 0.2067 0.8961 0.052 Uiso 1 1 calc R U . . .
H17C H 0.2065 0.2315 0.9801 0.052 Uiso 1 1 calc R U . . .
C18 C 0.1654(13) 0.3065(5) 0.7969(7) 0.032(3) Uani 1 1 d . . . . .
H18A H 0.1679 0.3512 0.7795 0.049 Uiso 1 1 calc R U . . .
H18B H 0.0798 0.2871 0.7755 0.049 Uiso 1 1 calc R U . . .
H18C H 0.2414 0.2834 0.7750 0.049 Uiso 1 1 calc R U . . .
C19 C 0.7153(12) 0.2372(5) 0.8766(6) 0.023(2) Uani 1 1 d . . . . .
C20 C 0.6930(12) 0.1703(5) 0.8931(6) 0.021(2) Uani 1 1 d . . . . .
C21 C 0.7906(11) 0.1238(5) 0.8726(6) 0.020(2) Uani 1 1 d . U . . .
C22 C 0.7645(11) 0.0596(5) 0.8871(6) 0.026(3) Uani 1 1 d . U . . .
H22 H 0.8284 0.0282 0.8730 0.031 Uiso 1 1 calc R U . . .
C23 C 0.6488(14) 0.0413(6) 0.9209(7) 0.034(3) Uani 1 1 d . . . . .
H23 H 0.6338 -0.0027 0.9309 0.041 Uiso 1 1 calc R U . . .
C24 C 0.5542(15) 0.0845(6) 0.9410(10) 0.051(4) Uani 1 1 d . . . . .
H24 H 0.4739 0.0710 0.9649 0.062 Uiso 1 1 calc R U . . .
C25 C 0.5765(14) 0.1490(6) 0.9259(7) 0.038(3) Uani 1 1 d . . . . .
H25 H 0.5093 0.1791 0.9388 0.046 Uiso 1 1 calc R U . . .
C26 C 0.7616(11) 0.4229(5) 0.8823(6) 0.020(2) Uani 1 1 d . . . . .
C27 C 0.7825(11) 0.4883(4) 0.9237(6) 0.017(2) Uani 1 1 d . . . . .
H27 H 0.8755 0.5037 0.9132 0.021 Uiso 1 1 calc R U . . .
C28 C 0.7759(12) 0.4788(5) 1.0169(6) 0.023(2) Uani 1 1 d . . . . .
C29 C 0.8806(12) 0.4989(5) 1.0707(7) 0.028(3) Uani 1 1 d . . . . .
H29 H 0.9579 0.5182 1.0495 0.034 Uiso 1 1 calc R U . . .
C30 C 0.8755(14) 0.4917(5) 1.1547(7) 0.034(3) Uani 1 1 d . . . . .
H30 H 0.9489 0.5058 1.1910 0.041 Uiso 1 1 calc R U . . .
C31 C 0.7600(13) 0.4632(5) 1.1866(7) 0.031(3) Uani 1 1 d . . . . .
H31 H 0.7548 0.4585 1.2446 0.037 Uiso 1 1 calc R U . . .
C32 C 0.6591(13) 0.4431(5) 1.1347(7) 0.027(3) Uani 1 1 d . . . . .
H32 H 0.5824 0.4234 1.1562 0.033 Uiso 1 1 calc R U . . .
C33 C 0.6630(14) 0.4502(5) 1.0502(7) 0.033(3) Uani 1 1 d . . . . .
H33 H 0.5892 0.4357 1.0144 0.039 Uiso 1 1 calc R U . . .
C34 C 0.6794(14) 0.5378(5) 0.8881(7) 0.030(3) Uani 1 1 d . . . . .
H34 H 0.5885 0.5266 0.9075 0.036 Uiso 1 1 calc R U . . .
C35 C 0.7180(13) 0.6045(5) 0.9213(7) 0.031(3) Uani 1 1 d . . . . .
H35A H 0.7281 0.6033 0.9819 0.047 Uiso 1 1 calc R U . . .
H35B H 0.6467 0.6350 0.9035 0.047 Uiso 1 1 calc R U . . .
H35C H 0.8039 0.6178 0.8998 0.047 Uiso 1 1 calc R U . . .
C36 C 0.6687(18) 0.5374(6) 0.7947(7) 0.053(4) Uani 1 1 d . . . . .
H36A H 0.7565 0.5490 0.7743 0.080 Uiso 1 1 calc R U . . .
H36B H 0.5998 0.5683 0.7744 0.080 Uiso 1 1 calc R U . . .
H36C H 0.6428 0.4946 0.7748 0.080 Uiso 1 1 calc R U . . .
C37 C 0.6994(13) 0.3960(5) 0.6353(6) 0.025(3) Uani 1 1 d . . . . .
C38 C 0.6629(12) 0.3283(5) 0.6511(6) 0.021(2) Uani 1 1 d . . . . .
C39 C 0.7542(11) 0.2811(5) 0.6330(7) 0.023(2) Uani 1 1 d . . . . .
C40 C 0.7224(12) 0.2170(5) 0.6404(7) 0.026(3) Uani 1 1 d . . . . .
H40 H 0.7837 0.1849 0.6253 0.032 Uiso 1 1 calc R U . . .
C41 C 0.5980(12) 0.2009(5) 0.6707(6) 0.029(3) Uani 1 1 d . . . . .
H41 H 0.5768 0.1572 0.6786 0.035 Uiso 1 1 calc R U . . .
C42 C 0.5051(12) 0.2471(5) 0.6894(7) 0.031(3) Uani 1 1 d . . . . .
H42 H 0.4208 0.2354 0.7099 0.037 Uiso 1 1 calc R U . . .
C43 C 0.5376(12) 0.3115(5) 0.6777(7) 0.028(3) Uani 1 1 d . . . . .
H43 H 0.4733 0.3438 0.6881 0.033 Uiso 1 1 calc R U . . .
C44 C 0.7511(11) 0.5796(5) 0.5815(6) 0.018(2) Uani 1 1 d . . . . .
C45 C 0.7701(12) 0.6456(5) 0.5444(6) 0.023(2) Uani 1 1 d . . . . .
H45 H 0.8586 0.6626 0.5687 0.027 Uiso 1 1 calc R U . . .
C46 C 0.7838(13) 0.6368(5) 0.4521(6) 0.027(3) Uani 1 1 d . . . . .
C47 C 0.6851(13) 0.6051(5) 0.4025(7) 0.032(3) Uani 1 1 d . . . . .
H47 H 0.6078 0.5879 0.4263 0.039 Uiso 1 1 calc R U . . .
C48 C 0.6990(14) 0.5984(5) 0.3195(6) 0.031(3) Uani 1 1 d . . . . .
H48 H 0.6313 0.5761 0.2866 0.037 Uiso 1 1 calc R U . . .
C49 C 0.8079(13) 0.6232(5) 0.2830(6) 0.033(3) Uani 1 1 d . . . . .
H49 H 0.8150 0.6182 0.2252 0.039 Uiso 1 1 calc R U . . .
C50 C 0.9096(13) 0.6561(5) 0.3306(8) 0.036(3) Uani 1 1 d . . . . .
H50 H 0.9863 0.6733 0.3061 0.043 Uiso 1 1 calc R U . . .
C51 C 0.8944(13) 0.6627(5) 0.4152(7) 0.031(3) Uani 1 1 d . . . . .
H51 H 0.9612 0.6854 0.4484 0.037 Uiso 1 1 calc R U . . .
C52 C 0.6598(12) 0.6930(5) 0.5659(6) 0.022(2) Uani 1 1 d . . . . .
H52 H 0.5709 0.6762 0.5419 0.026 Uiso 1 1 calc R U . . .
C53 C 0.6488(14) 0.7014(6) 0.6588(7) 0.036(3) Uani 1 1 d . . . . .
H53A H 0.6289 0.6601 0.6837 0.054 Uiso 1 1 calc R U . . .
H53B H 0.5757 0.7316 0.6684 0.054 Uiso 1 1 calc R U . . .
H53C H 0.7347 0.7180 0.6840 0.054 Uiso 1 1 calc R U . . .
C54 C 0.6834(15) 0.7579(5) 0.5261(8) 0.039(3) Uani 1 1 d . . . . .
H54A H 0.7674 0.7768 0.5509 0.058 Uiso 1 1 calc R U . . .
H54B H 0.6070 0.7863 0.5352 0.058 Uiso 1 1 calc R U . . .
H54C H 0.6910 0.7523 0.4665 0.058 Uiso 1 1 calc R U . . .
C55 C 0.1871(12) 0.7624(5) 0.6028(6) 0.022(2) Uani 1 1 d . . . . .
C56 C 0.1443(13) 0.8302(5) 0.6066(6) 0.025(3) Uani 1 1 d . . . . .
C57 C 0.2348(12) 0.8759(5) 0.5762(6) 0.023(2) Uani 1 1 d . . . . .
C58 C 0.1979(12) 0.9405(5) 0.5781(6) 0.027(3) Uani 1 1 d . . . . .
H58 H 0.2565 0.9720 0.5580 0.032 Uiso 1 1 calc R U . . .
C59 C 0.0769(12) 0.9585(5) 0.6089(6) 0.024(2) Uani 1 1 d . . . . .
H59 H 0.0529 1.0024 0.6095 0.028 Uiso 1 1 calc R U . . .
C60 C -0.0097(11) 0.9140(5) 0.6389(6) 0.024(2) Uani 1 1 d . . . . .
H60 H -0.0930 0.9269 0.6596 0.029 Uiso 1 1 calc R U . . .
C61 C 0.0263(13) 0.8495(5) 0.6386(6) 0.031(3) Uani 1 1 d . . . . .
H61 H -0.0317 0.8187 0.6608 0.037 Uiso 1 1 calc R U . . .
C62 C 0.2579(11) 0.5780(5) 0.5933(6) 0.019(2) Uani 1 1 d . U . . .
C63 C 0.2754(13) 0.5089(5) 0.5677(6) 0.028(3) Uani 1 1 d . . . . .
H63 H 0.3592 0.4932 0.5993 0.034 Uiso 1 1 calc R U . . .
C64 C 0.3056(11) 0.5072(5) 0.4757(6) 0.023(2) Uani 1 1 d . . . . .
C65 C 0.4008(11) 0.4674(5) 0.4475(6) 0.024(2) Uani 1 1 d . . . . .
H65 H 0.4518 0.4406 0.4853 0.029 Uiso 1 1 calc R U . . .
C66 C 0.4241(13) 0.4655(6) 0.3640(7) 0.035(3) Uani 1 1 d . . . . .
H66 H 0.4920 0.4378 0.3458 0.042 Uiso 1 1 calc R U . . .
C67 C 0.3524(10) 0.5023(5) 0.3081(6) 0.021(2) Uani 1 1 d . . . . .
H67 H 0.3703 0.5011 0.2512 0.025 Uiso 1 1 calc R U . . .
C68 C 0.2529(12) 0.5416(5) 0.3354(7) 0.026(3) Uani 1 1 d . . . . .
H68 H 0.1989 0.5664 0.2967 0.031 Uiso 1 1 calc R U . . .
C69 C 0.2307(12) 0.5451(5) 0.4194(7) 0.027(3) Uani 1 1 d . . . . .
H69 H 0.1643 0.5736 0.4380 0.033 Uiso 1 1 calc R U . . .
C70 C 0.1609(12) 0.4652(5) 0.5905(6) 0.025(3) Uani 1 1 d . . . . .
H70 H 0.0755 0.4799 0.5596 0.030 Uiso 1 1 calc R U . . .
C71 C 0.1869(11) 0.3958(5) 0.5649(7) 0.023(2) Uani 1 1 d . . . . .
H71A H 0.2757 0.3819 0.5891 0.035 Uiso 1 1 calc R U . . .
H71B H 0.1855 0.3930 0.5045 0.035 Uiso 1 1 calc R U . . .
H71C H 0.1161 0.3681 0.5848 0.035 Uiso 1 1 calc R U . . .
C72 C 0.1389(12) 0.4680(5) 0.6829(6) 0.027(3) Uani 1 1 d . . . . .
H72A H 0.0674 0.4378 0.6956 0.041 Uiso 1 1 calc R U . . .
H72B H 0.1119 0.5113 0.6976 0.041 Uiso 1 1 calc R U . . .
H72C H 0.2234 0.4566 0.7147 0.041 Uiso 1 1 calc R U . . .

loop_
_atom_site_aniso_label
_atom_site_aniso_U_11
_atom_site_aniso_U_22
_atom_site_aniso_U_33
_atom_site_aniso_U_23
_atom_site_aniso_U_13
_atom_site_aniso_U_12
O1 0.042(6) 0.020(4) 0.049(5) 0.005(4) 0.019(4) 0.004(4)
O2 0.033(5) 0.017(4) 0.037(4) 0.000(3) 0.012(4) -0.005(4)
O3 0.054(6) 0.016(4) 0.051(5) 0.004(4) 0.018(4) -0.001(4)
O4 0.017(5) 0.021(4) 0.035(4) -0.001(3) 0.002(3) 0.004(3)
O5 0.041(6) 0.021(4) 0.046(5) -0.002(4) 0.009(4) 0.002(4)
O6 0.026(5) 0.026(4) 0.032(4) -0.003(3) 0.004(4) -0.006(4)
O7 0.039(6) 0.024(5) 0.058(6) -0.010(4) 0.009(4) 0.002(4)
O8 0.007(4) 0.017(4) 0.038(4) -0.002(3) -0.001(3) 0.006(3)
O9 0.026(5) 0.016(4) 0.042(5) 0.002(3) 0.008(4) -0.001(3)
O10 0.012(5) 0.019(4) 0.053(5) 0.004(3) 0.003(4) -0.001(3)
O11 0.039(6) 0.021(5) 0.069(6) 0.006(4) 0.000(5) 0.007(4)
O12 0.013(4) 0.013(4) 0.038(4) 0.002(3) -0.005(3) 0.003(3)
O13 0.028(5) 0.010(4) 0.047(5) 0.003(3) 0.001(4) 0.005(3)
O14 0.039(6) 0.016(4) 0.035(4) 0.003(3) 0.002(4) -0.005(4)
O15 0.046(6) 0.013(4) 0.040(5) -0.001(3) 0.004(4) -0.003(4)
O16 0.009(4) 0.014(4) 0.044(5) -0.004(3) -0.004(3) -0.003(3)
N1 0.020(6) 0.016(5) 0.036(5) 0.000(4) -0.004(4) 0.003(4)
N2 0.010(5) 0.016(5) 0.039(5) -0.009(4) 0.002(4) -0.005(4)
N3 0.011(5) 0.012(4) 0.045(6) 0.004(4) 0.003(4) 0.003(4)
N4 0.018(5) 0.016(5) 0.037(5) -0.006(4) 0.003(4) -0.005(4)
C1 0.038(8) 0.016(5) 0.015(5) 0.004(4) -0.004(5) -0.009(5)
C2 0.021(6) 0.019(5) 0.022(5) -0.002(4) -0.004(5) -0.008(4)
C3 0.028(7) 0.021(6) 0.028(6) -0.004(4) 0.003(5) -0.002(5)
C4 0.044(9) 0.014(6) 0.043(7) 0.003(5) -0.002(6) -0.010(5)
C5 0.054(9) 0.023(6) 0.036(7) 0.001(5) 0.003(6) -0.008(6)
C6 0.052(9) 0.029(7) 0.047(8) -0.003(5) 0.022(7) -0.001(6)
C7 0.044(8) 0.029(6) 0.020(5) 0.005(4) 0.006(5) -0.002(6)
C8 0.011(6) 0.024(6) 0.029(6) -0.004(4) 0.006(5) -0.005(5)
C9 0.025(7) 0.012(5) 0.023(5) 0.001(4) -0.009(5) 0.002(4)
C10 0.024(6) 0.007(5) 0.024(5) 0.004(4) 0.004(4) -0.007(4)
C11 0.051(8) 0.009(5) 0.027(6) 0.001(4) 0.000(5) -0.003(5)
C12 0.045(8) 0.022(6) 0.029(6) -0.003(5) 0.014(6) -0.005(6)
C13 0.057(9) 0.031(7) 0.021(6) 0.003(5) -0.004(6) -0.019(6)
C14 0.036(8) 0.025(6) 0.035(7) 0.013(5) -0.014(6) -0.006(6)
C15 0.023(7) 0.024(6) 0.031(6) 0.007(4) -0.004(5) 0.000(5)
C16 0.033(7) 0.018(6) 0.022(5) -0.002(4) 0.002(5) 0.005(5)
C17 0.048(9) 0.015(6) 0.039(7) -0.003(5) -0.004(6) 0.013(6)
C18 0.043(8) 0.023(6) 0.029(6) -0.002(4) -0.011(6) 0.012(5)
C19 0.019(7) 0.021(6) 0.026(6) -0.005(4) -0.007(5) 0.006(5)
C20 0.028(7) 0.026(6) 0.009(5) -0.006(4) 0.002(4) 0.000(5)
C21 0.011(6) 0.025(5) 0.024(5) -0.002(4) -0.003(4) 0.004(4)
C22 0.019(6) 0.031(6) 0.027(5) 0.001(4) -0.009(5) 0.013(5)
C23 0.061(10) 0.019(6) 0.023(6) 0.007(4) 0.012(6) -0.001(6)
C24 0.046(10) 0.018(7) 0.090(12) 0.006(6) 0.005(8) -0.001(6)
C25 0.043(9) 0.036(7) 0.038(7) 0.004(5) 0.024(6) -0.004(6)
C26 0.019(7) 0.011(5) 0.030(6) 0.001(4) 0.001(5) 0.007(5)
C27 0.014(6) 0.011(5) 0.026(5) -0.004(4) -0.002(4) -0.002(4)
C28 0.036(7) 0.010(5) 0.024(5) -0.005(4) -0.002(5) 0.008(5)
C29 0.027(7) 0.019(6) 0.039(7) 0.000(5) 0.011(5) 0.007(5)
C30 0.043(8) 0.025(7) 0.033(7) -0.004(5) -0.009(6) 0.013(6)
C31 0.050(9) 0.014(5) 0.027(6) -0.002(4) -0.013(6) 0.008(5)
C32 0.040(8) 0.011(5) 0.030(6) -0.003(4) 0.000(5) 0.005(5)
C33 0.053(9) 0.017(6) 0.026(6) -0.001(4) -0.003(6) -0.002(6)
C34 0.045(8) 0.016(6) 0.030(6) 0.000(4) -0.001(5) 0.001(5)
C35 0.038(8) 0.018(6) 0.037(7) 0.005(5) 0.000(6) -0.007(5)
C36 0.107(13) 0.018(6) 0.033(7) 0.007(5) -0.010(8) 0.011(8)
C37 0.033(8) 0.014(6) 0.027(6) -0.004(4) -0.004(5) 0.007(5)
C38 0.025(7) 0.019(6) 0.020(5) 0.001(4) -0.005(5) 0.004(5)
C39 0.008(6) 0.019(6) 0.043(7) -0.004(5) 0.004(5) 0.004(5)
C40 0.022(7) 0.018(6) 0.039(6) -0.004(4) 0.004(5) 0.010(5)
C41 0.042(8) 0.017(6) 0.028(6) -0.001(4) 0.003(5) -0.001(5)
C42 0.015(7) 0.030(7) 0.046(7) -0.001(5) 0.001(5) -0.005(5)
C43 0.033(8) 0.017(6) 0.034(6) -0.005(4) 0.005(5) -0.006(5)
C44 0.008(6) 0.019(5) 0.028(6) 0.001(4) 0.008(4) 0.003(5)
C45 0.030(7) 0.015(5) 0.025(5) 0.003(4) 0.010(5) -0.007(5)
C46 0.051(8) 0.013(5) 0.018(5) 0.006(4) 0.002(5) 0.003(5)
C47 0.048(8) 0.016(6) 0.034(6) 0.005(4) 0.003(6) 0.009(5)
C48 0.058(9) 0.013(5) 0.021(5) 0.002(4) -0.004(5) 0.006(5)
C49 0.060(9) 0.026(6) 0.013(5) 0.000(4) 0.005(5) 0.011(6)
C50 0.031(8) 0.026(7) 0.054(8) 0.014(5) 0.015(6) 0.015(6)
C51 0.044(8) 0.024(6) 0.026(6) 0.009(4) 0.012(5) 0.005(5)
C52 0.031(7) 0.013(5) 0.023(5) 0.004(4) 0.018(5) 0.002(5)
C53 0.056(9) 0.024(6) 0.029(6) -0.003(5) 0.004(6) 0.002(6)
C54 0.066(10) 0.012(6) 0.038(7) 0.002(5) 0.008(6) 0.012(6)
C55 0.023(7) 0.020(6) 0.025(6) -0.005(4) 0.012(5) -0.005(5)
C56 0.041(8) 0.010(5) 0.025(6) 0.004(4) -0.002(5) 0.010(5)
C57 0.028(7) 0.027(6) 0.014(5) -0.003(4) 0.000(5) -0.005(5)
C58 0.040(8) 0.011(5) 0.026(6) 0.001(4) -0.020(5) -0.011(5)
C59 0.034(7) 0.011(5) 0.026(5) -0.003(4) 0.000(5) -0.009(5)
C60 0.018(6) 0.024(6) 0.032(6) -0.008(4) 0.003(5) 0.003(5)
C61 0.045(8) 0.023(6) 0.024(6) 0.012(4) -0.001(5) 0.007(6)
C62 0.019(2) 0.019(2) 0.020(2) 0.0006(12) 0.0016(13) -0.0008(13)
C63 0.044(8) 0.017(6) 0.022(5) -0.003(4) -0.005(5) -0.003(5)
C64 0.020(6) 0.017(5) 0.033(6) 0.001(4) 0.014(5) 0.001(5)
C65 0.020(6) 0.022(6) 0.031(6) -0.002(4) 0.001(5) 0.004(5)
C66 0.049(8) 0.034(7) 0.023(6) -0.009(5) 0.006(5) -0.005(6)
C67 0.012(6) 0.032(6) 0.019(5) -0.002(4) 0.001(4) -0.010(5)
C68 0.030(7) 0.019(6) 0.028(6) 0.002(4) -0.005(5) -0.010(5)
C69 0.030(7) 0.012(5) 0.039(7) -0.007(4) -0.003(5) -0.001(5)
C70 0.038(7) 0.012(5) 0.026(5) 0.002(4) 0.003(5) 0.008(5)
C71 0.019(6) 0.013(5) 0.039(6) 0.003(4) 0.009(5) 0.003(4)
C72 0.047(8) 0.023(6) 0.013(5) 0.009(4) 0.008(5) 0.002(5)

loop_
_atom_type_symbol
_atom_type_description
_atom_type_scat_dispersion_real
_atom_type_scat_dispersion_imag
_atom_type_scat_source
C C 0.0033 0.0016 'International Tables Vol C Tables 4.2.6.8 and 6.1.1.4'
H H 0.0000 0.0000 'International Tables Vol C Tables 4.2.6.8 and 6.1.1.4'
N N 0.0061 0.0033 'International Tables Vol C Tables 4.2.6.8 and 6.1.1.4'
O O 0.0106 0.0060 'International Tables Vol C Tables 4.2.6.8 and 6.1.1.4'

loop_
_geom_angle_atom_site_label_1
_geom_angle_atom_site_label_2
_geom_angle_atom_site_label_3
_geom_angle
_geom_angle_site_symmetry_1
_geom_angle_site_symmetry_3
C1 O1 H1 109.5 . .
C3 O3 H3 109.5 . .
C19 O5 H5 109.5 . .
C21 O7 H7 109.5 . .
C37 O9 H9 109.5 . .
C39 O11 H11 109.5 . .
C55 O13 H13 109.5 . .
C57 O15 H15 109.5 . .
C8 N1 H1A 120.0 . .
C8 N1 H1B 120.0 . .
H1A N1 H1B 120.0 . .
C26 N2 H2A 120.0 . .
C26 N2 H2B 120.0 . .
H2A N2 H2B 120.0 . .
C44 N3 H3A 120.0 . .
C44 N3 H3B 120.0 . .
H3A N3 H3B 120.0 . .
C62 N4 H4A 120.0 . .
C62 N4 H4B 120.0 . .
H4A N4 H4B 120.0 . .
O2 C1 O1 124.0(10) . .
O2 C1 C2 122.8(10) . .
O1 C1 C2 113.3(10) . .
C7 C2 C3 120.1(10) . .
C7 C2 C1 121.6(10) . .
C3 C2 C1 118.3(10) . .
O3 C3 C4 118.5(10) . .
O3 C3 C2 123.2(10) . .
C4 C3 C2 118.3(11) . .
C5 C4 C3 120.7(11) . .
C5 C4 H4 119.6 . .
C3 C4 H4 119.6 . .
C4 C5 C6 120.6(12) . .
C4 C5 H2 119.7 . .
C6 C5 H2 119.7 . .
C7 C6 C5 119.6(12) . .
C7 C6 H6 120.2 . .
C5 C6 H6 120.2 . .
C2 C7 C6 120.7(11) . .
C2 C7 H8 119.7 . .
C6 C7 H8 119.7 . .
O4 C8 N1 120.2(9) . .
O4 C8 C9 121.1(9) . .
N1 C8 C9 118.7(9) . .
C8 C9 C16 112.5(8) . .
C8 C9 C10 109.1(8) . .
C16 C9 C10 111.8(9) . .
C8 C9 H10 107.8 . .
C16 C9 H10 107.8 . .
C10 C9 H10 107.8 . .
C11 C10 C15 119.6(10) . .
C11 C10 C9 121.5(10) . .
C15 C10 C9 118.8(9) . .
C10 C11 C12 122.3(11) . .
C10 C11 H17 118.9 . .
C12 C11 H17 118.9 . .
C13 C12 C11 117.0(11) . .
C13 C12 H12 121.5 . .
C11 C12 H12 121.5 . .
C14 C13 C12 119.2(10) . .
C14 C13 H18 120.4 . .
C12 C13 H18 120.4 . .
C13 C14 C15 121.7(11) . .
C13 C14 H14 119.1 . .
C15 C14 H14 119.1 . .
C10 C15 C14 120.0(11) . .
C10 C15 H19 120.0 . .
C14 C15 H19 120.0 . .
C17 C16 C9 112.2(9) . .
C17 C16 C18 109.6(9) . .
C9 C16 C18 111.1(9) . .
C17 C16 H16 107.9 . .
C9 C16 H16 107.9 . .
C18 C16 H16 107.9 . .
C16 C17 H17A 109.5 . .
C16 C17 H17B 109.5 . .
H17A C17 H17B 109.5 . .
C16 C17 H17C 109.5 . .
H17A C17 H17C 109.5 . .
H17B C17 H17C 109.5 . .
C16 C18 H18A 109.5 . .
C16 C18 H18B 109.5 . .
H18A C18 H18B 109.5 . .
C16 C18 H18C 109.5 . .
H18A C18 H18C 109.5 . .
H18B C18 H18C 109.5 . .
O6 C19 O5 121.8(10) . .
O6 C19 C20 123.0(10) . .
O5 C19 C20 115.1(10) . .
C25 C20 C21 117.8(10) . .
C25 C20 C19 121.8(10) . .
C21 C20 C19 120.4(10) . .
O7 C21 C22 120.0(10) . .
O7 C21 C20 121.0(10) . .
C22 C21 C20 119.0(10) . .
C23 C22 C21 120.8(10) . .
C23 C22 H22 119.6 . .
C21 C22 H22 119.6 . .
C22 C23 C24 121.4(11) . .
C22 C23 H23 119.3 . .
C24 C23 H23 119.3 . .
C23 C24 C25 119.0(13) . .
C23 C24 H24 120.5 . .
C25 C24 H24 120.5 . .
C20 C25 C24 121.9(12) . .
C20 C25 H25 119.0 . .
C24 C25 H25 119.0 . .
O8 C26 N2 121.7(9) . .
O8 C26 C27 121.4(9) . .
N2 C26 C27 116.8(9) . .
C28 C27 C26 107.6(8) . .
C28 C27 C34 112.8(9) . .
C26 C27 C34 111.8(8) . .
C28 C27 H27 108.2 . .
C26 C27 H27 108.2 . .
C34 C27 H27 108.2 . .
C29 C28 C33 118.1(10) . .
C29 C28 C27 120.4(10) . .
C33 C28 C27 121.5(10) . .
C28 C29 C30 121.3(11) . .
C28 C29 H29 119.4 . .
C30 C29 H29 119.4 . .
C29 C30 C31 119.5(11) . .
C29 C30 H30 120.2 . .
C31 C30 H30 120.2 . .
C32 C31 C30 119.4(11) . .
C32 C31 H31 120.3 . .
C30 C31 H31 120.3 . .
C31 C32 C33 121.6(12) . .
C31 C32 H32 119.2 . .
C33 C32 H32 119.2 . .
C32 C33 C28 120.2(11) . .
C32 C33 H33 119.9 . .
C28 C33 H33 119.9 . .
C36 C34 C27 111.8(10) . .
C36 C34 C35 110.8(9) . .
C27 C34 C35 109.8(9) . .
C36 C34 H34 108.1 . .
C27 C34 H34 108.1 . .
C35 C34 H34 108.1 . .
C34 C35 H35A 109.5 . .
C34 C35 H35B 109.5 . .
H35A C35 H35B 109.5 . .
C34 C35 H35C 109.5 . .
H35A C35 H35C 109.5 . .
H35B C35 H35C 109.5 . .
C34 C36 H36A 109.5 . .
C34 C36 H36B 109.5 . .
H36A C36 H36B 109.5 . .
C34 C36 H36C 109.5 . .
H36A C36 H36C 109.5 . .
H36B C36 H36C 109.5 . .
O10 C37 O9 123.6(10) . .
O10 C37 C38 123.7(10) . .
O9 C37 C38 112.7(10) . .
C39 C38 C43 119.7(10) . .
C39 C38 C37 118.4(10) . .
C43 C38 C37 121.8(10) . .
O11 C39 C38 123.1(10) . .
O11 C39 C40 115.6(9) . .
C38 C39 C40 121.2(10) . .
C39 C40 C41 118.4(10) . .
C39 C40 H40 120.8 . .
C41 C40 H40 120.8 . .
C42 C41 C40 121.5(10) . .
C42 C41 H41 119.3 . .
C40 C41 H41 119.3 . .
C41 C42 C43 118.8(11) . .
C41 C42 H42 120.6 . .
C43 C42 H42 120.6 . .
C38 C43 C42 120.2(11) . .
C38 C43 H43 119.9 . .
C42 C43 H43 119.9 . .
O12 C44 N3 121.7(9) . .
O12 C44 C45 123.8(9) . .
N3 C44 C45 114.6(9) . .
C46 C45 C44 107.4(8) . .
C46 C45 C52 114.4(9) . .
C44 C45 C52 112.9(8) . .
C46 C45 H45 107.2 . .
C44 C45 H45 107.2 . .
C52 C45 H45 107.2 . .
C47 C46 C51 118.6(10) . .
C47 C46 C45 121.4(10) . .
C51 C46 C45 120.0(10) . .
C48 C47 C46 120.3(12) . .
C48 C47 H47 119.9 . .
C46 C47 H47 119.9 . .
C49 C48 C47 121.5(11) . .
C49 C48 H48 119.3 . .
C47 C48 H48 119.3 . .
C48 C49 C50 120.2(10) . .
C48 C49 H49 119.9 . .
C50 C49 H49 119.9 . .
C51 C50 C49 117.8(11) . .
C51 C50 H50 121.1 . .
C49 C50 H50 121.1 . .
C46 C51 C50 121.6(12) . .
C46 C51 H51 119.2 . .
C50 C51 H51 119.2 . .
C53 C52 C54 109.7(9) . .
C53 C52 C45 113.5(9) . .
C54 C52 C45 110.4(9) . .
C53 C52 H52 107.7 . .
C54 C52 H52 107.7 . .
C45 C52 H52 107.7 . .
C52 C53 H53A 109.5 . .
C52 C53 H53B 109.5 . .
H53A C53 H53B 109.5 . .
C52 C53 H53C 109.5 . .
H53A C53 H53C 109.5 . .
H53B C53 H53C 109.5 . .
C52 C54 H54A 109.5 . .
C52 C54 H54B 109.5 . .
H54A C54 H54B 109.5 . .
C52 C54 H54C 109.5 . .
H54A C54 H54C 109.5 . .
H54B C54 H54C 109.5 . .
O14 C55 O13 122.1(10) . .
O14 C55 C56 125.3(10) . .
O13 C55 C56 112.5(10) . .
C61 C56 C57 120.3(10) . .
C61 C56 C55 123.5(10) . .
C57 C56 C55 116.2(10) . .
O15 C57 C58 118.1(10) . .
O15 C57 C56 123.7(10) . .
C58 C57 C56 118.2(11) . .
C59 C58 C57 120.3(10) . .
C59 C58 H58 119.8 . .
C57 C58 H58 119.8 . .
C60 C59 C58 121.1(10) . .
C60 C59 H59 119.4 . .
C58 C59 H59 119.4 . .
C59 C60 C61 119.3(11) . .
C59 C60 H60 120.3 . .
C61 C60 H60 120.3 . .
C56 C61 C60 120.7(11) . .
C56 C61 H61 119.6 . .
C60 C61 H61 119.6 . .
O16 C62 N4 122.7(9) . .
O16 C62 C63 121.4(9) . .
N4 C62 C63 115.9(10) . .
C62 C63 C70 114.0(10) . .
C62 C63 C64 108.7(8) . .
C70 C63 C64 114.7(9) . .
C62 C63 H63 106.3 . .
C70 C63 H63 106.3 . .
C64 C63 H63 106.3 . .
C65 C64 C69 118.8(10) . .
C65 C64 C63 121.6(10) . .
C69 C64 C63 119.6(9) . .
C64 C65 C66 120.6(11) . .
C64 C65 H65 119.7 . .
C66 C65 H65 119.7 . .
C67 C66 C65 121.6(12) . .
C67 C66 H66 119.2 . .
C65 C66 H66 119.2 . .
C66 C67 C68 118.5(10) . .
C66 C67 H67 120.8 . .
C68 C67 H67 120.8 . .
C67 C68 C69 120.6(10) . .
C67 C68 H68 119.7 . .
C69 C68 H68 119.7 . .
C64 C69 C68 119.9(10) . .
C64 C69 H69 120.0 . .
C68 C69 H69 120.0 . .
C63 C70 C72 111.9(9) . .
C63 C70 C71 111.3(9) . .
C72 C70 C71 109.7(8) . .
C63 C70 H70 107.9 . .
C72 C70 H70 107.9 . .
C71 C70 H70 107.9 . .
C70 C71 H71A 109.5 . .
C70 C71 H71B 109.5 . .
H71A C71 H71B 109.5 . .
C70 C71 H71C 109.5 . .
H71A C71 H71C 109.5 . .
H71B C71 H71C 109.5 . .
C70 C72 H72A 109.5 . .
C70 C72 H72B 109.5 . .
H72A C72 H72B 109.5 . .
C70 C72 H72C 109.5 . .
H72A C72 H72C 109.5 . .
H72B C72 H72C 109.5 . .

loop_
_geom_bond_atom_site_label_1
_geom_bond_atom_site_label_2
_geom_bond_distance
_geom_bond_site_symmetry_2
O1 C1 1.327(13) .
O1 H1 0.8400 .
O2 C1 1.221(13) .
O3 C3 1.345(13) .
O3 H3 0.8400 .
O4 C8 1.256(12) .
O5 C19 1.311(13) .
O5 H5 0.8400 .
O6 C19 1.243(13) .
O7 C21 1.335(13) .
O7 H7 0.8400 .
O8 C26 1.235(12) .
O9 C37 1.345(13) .
O9 H9 0.8400 .
O10 C37 1.196(14) .
O11 C39 1.348(14) .
O11 H11 0.8400 .
O12 C44 1.224(12) .
O13 C55 1.370(13) .
O13 H13 0.8400 .
O14 C55 1.177(13) .
O15 C57 1.329(13) .
O15 H15 0.8400 .
O16 C62 1.226(12) .
N1 C8 1.340(13) .
N1 H1A 0.8800 .
N1 H1B 0.8800 .
N2 C26 1.342(13) .
N2 H2A 0.8800 .
N2 H2B 0.8800 .
N3 C44 1.318(13) .
N3 H3A 0.8800 .
N3 H3B 0.8800 .
N4 C62 1.319(13) .
N4 H4A 0.8800 .
N4 H4B 0.8800 .
C1 C2 1.492(14) .
C2 C7 1.372(15) .
C2 C3 1.409(15) .
C3 C4 1.382(15) .
C4 C5 1.373(18) .
C4 H4 0.9500 .
C5 C6 1.374(17) .
C5 H2 0.9500 .
C6 C7 1.373(16) .
C6 H6 0.9500 .
C7 H8 0.9500 .
C8 C9 1.503(14) .
C9 C16 1.526(15) .
C9 C10 1.559(13) .
C9 H10 1.0000 .
C10 C11 1.333(15) .
C10 C15 1.378(14) .
C11 C12 1.439(14) .
C11 H17 0.9500 .
C12 C13 1.414(17) .
C12 H12 0.9500 .
C13 C14 1.360(18) .
C13 H18 0.9500 .
C14 C15 1.391(15) .
C14 H14 0.9500 .
C15 H19 0.9500 .
C16 C17 1.522(15) .
C16 C18 1.549(14) .
C16 H16 1.0000 .
C17 H17A 0.9800 .
C17 H17B 0.9800 .
C17 H17C 0.9800 .
C18 H18A 0.9800 .
C18 H18B 0.9800 .
C18 H18C 0.9800 .
C19 C20 1.447(15) .
C20 C25 1.376(16) .
C20 C21 1.425(14) .
C21 C22 1.392(15) .
C22 C23 1.357(16) .
C22 H22 0.9500 .
C23 C24 1.358(18) .
C23 H23 0.9500 .
C24 C25 1.393(17) .
C24 H24 0.9500 .
C25 H25 0.9500 .
C26 C27 1.534(13) .
C27 C28 1.531(14) .
C27 C34 1.537(15) .
C27 H27 1.0000 .
C28 C29 1.373(15) .
C28 C33 1.405(17) .
C29 C30 1.374(16) .
C29 H29 0.9500 .
C30 C31 1.417(18) .
C30 H30 0.9500 .
C31 C32 1.329(16) .
C31 H31 0.9500 .
C32 C33 1.381(15) .
C32 H32 0.9500 .
C33 H33 0.9500 .
C34 C36 1.511(16) .
C34 C35 1.537(15) .
C34 H34 1.0000 .
C35 H35A 0.9800 .
C35 H35B 0.9800 .
C35 H35C 0.9800 .
C36 H36A 0.9800 .
C36 H36B 0.9800 .
C36 H36C 0.9800 .
C37 C38 1.490(15) .
C38 C39 1.383(14) .
C38 C43 1.384(16) .
C39 C40 1.387(15) .
C40 C41 1.395(16) .
C40 H40 0.9500 .
C41 C42 1.382(16) .
C41 H41 0.9500 .
C42 C43 1.404(15) .
C42 H42 0.9500 .
C43 H43 0.9500 .
C44 C45 1.524(14) .
C45 C46 1.524(14) .
C45 C52 1.532(14) .
C45 H45 1.0000 .
C46 C47 1.390(16) .
C46 C51 1.391(16) .
C47 C48 1.369(15) .
C47 H47 0.9500 .
C48 C49 1.367(17) .
C48 H48 0.9500 .
C49 C50 1.406(17) .
C49 H49 0.9500 .
C50 C51 1.398(16) .
C50 H50 0.9500 .
C51 H51 0.9500 .
C52 C53 1.528(14) .
C52 C54 1.530(14) .
C52 H52 1.0000 .
C53 H53A 0.9800 .
C53 H53B 0.9800 .
C53 H53C 0.9800 .
C54 H54A 0.9800 .
C54 H54B 0.9800 .
C54 H54C 0.9800 .
C55 C56 1.485(14) .
C56 C61 1.368(16) .
C56 C57 1.422(15) .
C57 C58 1.404(15) .
C58 C59 1.379(16) .
C58 H58 0.9500 .
C59 C60 1.378(15) .
C59 H59 0.9500 .
C60 C61 1.397(15) .
C60 H60 0.9500 .
C61 H61 0.9500 .
C62 C63 1.518(14) .
C63 C70 1.522(16) .
C63 C64 1.542(14) .
C63 H63 1.0000 .
C64 C65 1.358(14) .
C64 C69 1.386(15) .
C65 C66 1.390(14) .
C65 H65 0.9500 .
C66 C67 1.353(16) .
C66 H66 0.9500 .
C67 C68 1.379(15) .
C67 H67 0.9500 .
C68 C69 1.396(15) .
C68 H68 0.9500 .
C69 H69 0.9500 .
C70 C72 1.530(13) .
C70 C71 1.539(14) .
C70 H70 1.0000 .
C71 H71A 0.9800 .
C71 H71B 0.9800 .
C71 H71C 0.9800 .
C72 H72A 0.9800 .
C72 H72B 0.9800 .
C72 H72C 0.9800 .
